data_7103804
loop_
_publ_author_name
'Grigg, Ronald'
'Zhang, Lixin'
'Collard, Simon'
'Keep, Ann'

_publ_section_title
;
 Palladium catalysed [2 + 2 + 1] intramolecular cycloaddition for the
 preparation of bicyclo[3.3.0]octa-1.5-dien-3-ones from 1,6-diynes
;
_journal_coden_ASTM CHCOFS
_journal_issue 15
_journal_name_full
;
 Chemical Communications (Cambridge, United Kingdom)
;
_journal_page_first 1902
_journal_page_last 1903
_journal_paper_doi 10.1039/b302841k
_journal_year 2003
_chemical_formula_sum 'C12 H12 O5'
_chemical_formula_weight 236.22
_space_group_IT_number 2
_symmetry_cell_setting triclinic
_symmetry_space_group_name_Hall '-P 1'
_symmetry_space_group_name_H-M 'P -1'
_atom_sites_solution_hydrogens geom
_atom_sites_solution_primary direct
_atom_sites_solution_secondary difmap
_audit_creation_method SHELXL-97
_cell_angle_alpha 77.7220(13)
_cell_angle_beta 75.5740(13)
_cell_angle_gamma 82.5810(19)
_cell_formula_units_Z 2
_cell_length_a 5.70010(10)
_cell_length_b 9.0939(3)
_cell_length_c 11.3003(4)
_cell_measurement_temperature 150(2)
_cell_volume 552.52(3)
_computing_cell_refinement 'DENZO-SMN (Otwinowski & Minor, 1996)'
_computing_data_collection 'DENZO-SMN and COLLECT (Otwinowski & Minor, 1996)'
_computing_data_reduction 'DENZO-SMN and COLLECT (Otwinowski & Minor, 1996)'
_computing_molecular_graphics ORTEX
_computing_publication_material 'WinCIF (Thornton-Pett, 2000)'
_computing_structure_refinement 'SHELXL-97 (Sheldrick, 1999)'
_computing_structure_solution 'SHELXS-97 (Sheldrick, 1986)'
_diffrn_ambient_temperature 150(2)
_diffrn_measured_fraction_theta_full 0.997
_diffrn_measured_fraction_theta_max 0.997
_diffrn_measurement_device_type 'Nonius KappaCCD area-detector diffractometer'
_diffrn_measurement_method 'phi-omega scan'
_diffrn_radiation_detector 'CCD plate'
_diffrn_radiation_monochromator graphite
_diffrn_radiation_source 'Fine-focus Sealed tube'
_diffrn_radiation_type MoK\a
_diffrn_radiation_wavelength 0.71073
_diffrn_reflns_av_R_equivalents 0.0531
_diffrn_reflns_av_sigmaI/netI 0.0477
_diffrn_reflns_limit_h_max 7
_diffrn_reflns_limit_h_min -7
_diffrn_reflns_limit_k_max 11
_diffrn_reflns_limit_k_min -11
_diffrn_reflns_limit_l_max 13
_diffrn_reflns_limit_l_min -13
_diffrn_reflns_number 8959
_diffrn_reflns_theta_full 25.99
_diffrn_reflns_theta_max 25.99
_diffrn_reflns_theta_min 1.89
_diffrn_standards_decay_% 'not measured'
_exptl_absorpt_coefficient_mu 0.111
_exptl_absorpt_correction_T_max 0.9967
_exptl_absorpt_correction_T_min 0.978
_exptl_absorpt_correction_type multi-scan
_exptl_absorpt_process_details
;
?
;
_exptl_crystal_colour Colourless
_exptl_crystal_density_diffrn 1.42
_exptl_crystal_density_method 'not measured'
_exptl_crystal_description needle
_exptl_crystal_F_000 248
_exptl_crystal_size_max 0.2
_exptl_crystal_size_mid 0.12
_exptl_crystal_size_min 0.03
_refine_diff_density_max 0.336
_refine_diff_density_min -0.291
_refine_diff_density_rms 0.09
_refine_ls_extinction_coef 0.10(2)
_refine_ls_extinction_expression Fc^*^=kFc[1+0.001xFc^2^\l^3^/sin(2\q)]^-1/4^
_refine_ls_extinction_method Shelxl
_refine_ls_goodness_of_fit_ref 1.23
_refine_ls_hydrogen_treatment mixed
_refine_ls_matrix_type full
_refine_ls_number_parameters 203
_refine_ls_number_reflns 2146
_refine_ls_number_restraints 0
_refine_ls_restrained_S_all 1.23
_refine_ls_R_factor_all 0.0606
_refine_ls_R_factor_gt 0.0429
_refine_ls_shift/su_max 0
_refine_ls_shift/su_mean 0
_refine_ls_structure_factor_coef Fsqd
_refine_ls_weighting_details 'calc w=1/[\s^2^(Fo^2^)+(0.0726P)^2^+0.1195P] where P=(Fo^2^+2Fc^2^)/3'
_refine_ls_weighting_scheme calc
_refine_ls_wR_factor_gt 0.1133
_refine_ls_wR_factor_ref 0.1451
_reflns_number_gt 1760
_reflns_number_total 2146
_reflns_threshold_expression >2sigma(I)
_cod_data_source_file b302841k.txt
_cod_data_source_block z122
_cod_original_sg_symbol_H-M P-1
_cod_database_code 7103804

loop_
_symmetry_equiv_pos_as_xyz
'x, y, z'
'-x, -y, -z'

loop_
_atom_site_label
_atom_site_type_symbol
_atom_site_fract_x
_atom_site_fract_y
_atom_site_fract_z
_atom_site_U_iso_or_equiv
_atom_site_adp_type
_atom_site_occupancy
_atom_site_symmetry_multiplicity
_atom_site_calc_flag
_atom_site_refinement_flags
_atom_site_disorder_assembly
_atom_site_disorder_group
C1 C 0.1782(4) 0.7234(2) 0.20137(19) 0.0236(5) Uani 1 1 d . . .
C2 C 0.3168(4) 0.8052(2) 0.07620(19) 0.0251(5) Uani 1 1 d . . .
H2 H 0.468(5) 0.849(3) 0.070(2) 0.028(6) Uiso 1 1 d . . .
C3 C 0.2121(4) 0.7948(2) -0.0152(2) 0.0248(5) Uani 1 1 d . . .
C4 C -0.0058(4) 0.7131(2) 0.0342(2) 0.0252(5) Uani 1 1 d . . .
C5 C -0.0562(4) 0.6802(3) 0.1735(2) 0.0255(5) Uani 1 1 d . . .
H5A H -0.193(5) 0.741(3) 0.209(3) 0.040(7) Uiso 1 1 d . . .
H5B H -0.088(4) 0.576(3) 0.209(2) 0.029(6) Uiso 1 1 d . . .
C6 C 0.2582(4) 0.8293(3) -0.1537(2) 0.0293(5) Uani 1 1 d . . .
H5 H 0.244(5) 0.939(3) -0.193(3) 0.041(7) Uiso 1 1 d . . .
H6 H 0.417(5) 0.790(3) -0.195(2) 0.037(7) Uiso 1 1 d . . .
C7 C 0.0557(4) 0.7512(2) -0.1778(2) 0.0293(5) Uani 1 1 d . . .
C8 C -0.0987(4) 0.6865(3) -0.0569(2) 0.0281(5) Uani 1 1 d . . .
H8 H -0.235(6) 0.634(4) -0.048(3) 0.051(8) Uiso 1 1 d . . .
C9 C 0.3230(4) 0.5770(2) 0.24660(19) 0.0237(5) Uani 1 1 d . . .
C10 C 0.3547(5) 0.3888(3) 0.4235(2) 0.0367(6) Uani 1 1 d . . .
H10B H 0.303(5) 0.378(3) 0.509(3) 0.047(8) Uiso 1 1 d . . .
H10A H 0.289(6) 0.300(4) 0.402(3) 0.056(9) Uiso 1 1 d . . .
H10C H 0.530(6) 0.377(4) 0.403(3) 0.058(9) Uiso 1 1 d . . .
C11 C 0.1259(4) 0.8227(2) 0.29959(19) 0.0236(5) Uani 1 1 d . . .
C12 C 0.3137(4) 0.9428(3) 0.4137(2) 0.0298(5) Uani 1 1 d . . .
H12C H 0.228(5) 0.889(3) 0.495(3) 0.036(7) Uiso 1 1 d . . .
H12B H 0.479(5) 0.960(3) 0.414(2) 0.035(7) Uiso 1 1 d . . .
H12A H 0.217(5) 1.038(3) 0.394(3) 0.037(7) Uiso 1 1 d . . .
O1 O 0.0319(3) 0.7432(2) -0.28094(15) 0.0400(5) Uani 1 1 d . . .
O2 O 0.2479(3) 0.53316(17) 0.36940(14) 0.0314(4) Uani 1 1 d . . .
O3 O 0.4746(3) 0.50812(17) 0.17970(15) 0.0319(4) Uani 1 1 d . . .
O4 O 0.3354(3) 0.85639(17) 0.31650(14) 0.0280(4) Uani 1 1 d . . .
O5 O -0.0726(3) 0.86641(17) 0.35330(14) 0.0295(4) Uani 1 1 d . . .

loop_
_atom_site_aniso_label
_atom_site_aniso_U_11
_atom_site_aniso_U_22
_atom_site_aniso_U_33
_atom_site_aniso_U_23
_atom_site_aniso_U_13
_atom_site_aniso_U_12
C1 0.0225(10) 0.0252(11) 0.0231(11) -0.0051(8) -0.0048(8) -0.0028(8)
C2 0.0219(10) 0.0252(10) 0.0266(11) -0.0045(9) -0.0031(8) -0.0017(8)
C3 0.0257(10) 0.0212(10) 0.0261(11) -0.0038(8) -0.0049(8) 0.0003(8)
C4 0.0240(10) 0.0229(10) 0.0277(11) -0.0056(8) -0.0059(8) 0.0028(8)
C5 0.0221(10) 0.0299(12) 0.0255(11) -0.0064(9) -0.0057(8) -0.0028(9)
C6 0.0338(12) 0.0278(12) 0.0246(11) -0.0015(9) -0.0064(9) -0.0021(9)
C7 0.0337(11) 0.0266(11) 0.0286(12) -0.0050(9) -0.0122(9) 0.0033(9)
C8 0.0274(11) 0.0302(11) 0.0288(12) -0.0082(9) -0.0087(9) -0.0006(9)
C9 0.0241(10) 0.0238(10) 0.0245(11) -0.0055(8) -0.0060(8) -0.0041(8)
C10 0.0483(15) 0.0278(12) 0.0319(14) 0.0033(10) -0.0136(11) -0.0007(10)
C11 0.0250(10) 0.0219(10) 0.0233(11) -0.0014(8) -0.0072(8) -0.0019(8)
C12 0.0305(12) 0.0333(12) 0.0298(13) -0.0134(10) -0.0077(9) -0.0042(10)
O1 0.0487(10) 0.0469(11) 0.0277(9) -0.0067(7) -0.0152(7) -0.0036(8)
O2 0.0380(9) 0.0273(8) 0.0252(8) -0.0016(6) -0.0058(6) 0.0021(7)
O3 0.0313(8) 0.0295(8) 0.0321(9) -0.0075(7) -0.0031(7) 0.0021(7)
O4 0.0243(8) 0.0337(8) 0.0294(8) -0.0136(7) -0.0061(6) -0.0023(6)
O5 0.0241(8) 0.0315(8) 0.0329(9) -0.0108(7) -0.0048(6) 0.0022(6)

loop_
_atom_type_symbol
_atom_type_description
_atom_type_scat_dispersion_real
_atom_type_scat_dispersion_imag
_atom_type_scat_source
C C 0.0033 0.0016 'International Tables Vol C Tables 4.2.6.8 and 6.1.1.4'
H H 0 0 'International Tables Vol C Tables 4.2.6.8 and 6.1.1.4'
O O 0.0106 0.006 'International Tables Vol C Tables 4.2.6.8 and 6.1.1.4'

loop_
_geom_angle_atom_site_label_1
_geom_angle_atom_site_label_2
_geom_angle_atom_site_label_3
_geom_angle
_geom_angle_site_symmetry_1
_geom_angle_site_symmetry_3
_geom_angle_publ_flag
C2 C1 C11 111.22(17) . . ?
C2 C1 C9 110.70(16) . . ?
C11 C1 C9 108.95(16) . . ?
C2 C1 C5 104.43(16) . . ?
C11 C1 C5 113.39(17) . . ?
C9 C1 C5 108.05(16) . . ?
C3 C2 C1 110.76(18) . . ?
C3 C2 H2 128.7(14) . . ?
C1 C2 H2 120.4(14) . . ?
C2 C3 C4 110.86(19) . . ?
C2 C3 C6 140.0(2) . . ?
C4 C3 C6 108.91(18) . . ?
C8 C4 C3 111.87(19) . . ?
C8 C4 C5 138.8(2) . . ?
C3 C4 C5 109.35(17) . . ?
C4 C5 C1 103.37(17) . . ?
C4 C5 H5A 111.7(17) . . ?
C1 C5 H5A 109.7(16) . . ?
C4 C5 H5B 113.2(15) . . ?
C1 C5 H5B 112.0(14) . . ?
H5A C5 H5B 107(2) . . ?
C3 C6 C7 102.09(18) . . ?
C3 C6 H5 116.1(16) . . ?
C7 C6 H5 108.5(16) . . ?
C3 C6 H6 114.0(15) . . ?
C7 C6 H6 110.8(16) . . ?
H5 C6 H6 105(2) . . ?
O1 C7 C8 126.5(2) . . ?
O1 C7 C6 124.8(2) . . ?
C8 C7 C6 108.64(18) . . ?
C4 C8 C7 108.37(19) . . ?
C4 C8 H8 127.6(19) . . ?
C7 C8 H8 124.0(19) . . ?
O3 C9 O2 125.01(19) . . ?
O3 C9 C1 124.54(19) . . ?
O2 C9 C1 110.37(17) . . ?
O2 C10 H10B 107.7(19) . . ?
O2 C10 H10A 111.7(17) . . ?
H10B C10 H10A 105(3) . . ?
O2 C10 H10C 115(2) . . ?
H10B C10 H10C 108(3) . . ?
H10A C10 H10C 109(3) . . ?
O5 C11 O4 124.59(19) . . ?
O5 C11 C1 125.79(18) . . ?
O4 C11 C1 109.62(17) . . ?
O4 C12 H12C 111.0(16) . . ?
O4 C12 H12B 106.6(15) . . ?
H12C C12 H12B 112(2) . . ?
O4 C12 H12A 108.9(15) . . ?
H12C C12 H12A 107(2) . . ?
H12B C12 H12A 112(2) . . ?
C9 O2 C10 116.29(18) . . ?
C11 O4 C12 115.71(16) . . ?

loop_
_geom_bond_atom_site_label_1
_geom_bond_atom_site_label_2
_geom_bond_distance
_geom_bond_site_symmetry_2
_geom_bond_publ_flag
C1 C2 1.525(3) . ?
C1 C11 1.526(3) . ?
C1 C9 1.533(3) . ?
C1 C5 1.561(3) . ?
C2 C3 1.340(3) . ?
C2 H2 0.98(3) . ?
C3 C4 1.457(3) . ?
C3 C6 1.491(3) . ?
C4 C8 1.346(3) . ?
C4 C5 1.498(3) . ?
C5 H5A 0.95(3) . ?
C5 H5B 0.97(3) . ?
C6 C7 1.536(3) . ?
C6 H5 1.00(3) . ?
C6 H6 0.97(3) . ?
C7 O1 1.225(3) . ?
C7 C8 1.476(3) . ?
C8 H8 0.94(3) . ?
C9 O3 1.203(3) . ?
C9 O2 1.334(3) . ?
C10 O2 1.451(3) . ?
C10 H10B 0.93(3) . ?
C10 H10A 1.03(3) . ?
C10 H10C 0.96(3) . ?
C11 O5 1.204(3) . ?
C11 O4 1.337(2) . ?
C12 O4 1.454(3) . ?
C12 H12C 0.98(3) . ?
C12 H12B 0.98(3) . ?
C12 H12A 0.98(3) . ?

loop_
_cod_related_entry_id
_cod_related_entry_database
_cod_related_entry_code
1 ChemSpider 4410836
